data_2007171
loop_
_publ_author_name
'Ayg\"un, Muhittin'
'I\,sik, \,Samil'
'\"Ocal, N\"uket'
'Tahir, M.Nawaz'
'Kaban, \,Seniz'
'B\"uy\"ukg\"ung\"or, Orhan'

_publ_contact_author
;
Muhittin Aygun
Department of Physics
Faculty of Art and Science
Ondokuz Mays University
TR-55139 Kurupelit
Samsun
Turkey
;
_publ_section_title
;
 Thiophene-2-carbaldehyde
 <i>N</i>-(2,4-Dinitrophenyl)-<i>N</i>-methylhydrazone
;
_journal_issue 4
_journal_name_full 'Acta Crystallographica Section C'
_journal_page_first 527
_journal_page_last 529
_journal_paper_doi 10.1107/S0108270197015928
_journal_volume 54
_journal_year 1998
_chemical_formula_sum 'C12 H10 N4 O4 S'
_chemical_formula_weight 306.30
_chemical_name_systematic
;
 ?
;
_space_group_IT_number 15
_symmetry_cell_setting monoclinic
_symmetry_space_group_name_Hall '-C 2yc'
_symmetry_space_group_name_H-M 'C 1 2/c 1'
_audit_creation_method SHELXL
_cell_angle_alpha 90.00
_cell_angle_beta 93.33(5)
_cell_angle_gamma 90.00
_cell_formula_units_Z 8
_cell_length_a 17.108(2)
_cell_length_b 10.450(2)
_cell_length_c 15.188(3)
_cell_measurement_reflns_used 25
_cell_measurement_temperature 293(2)
_cell_measurement_theta_max 20.93
_cell_measurement_theta_min 11.64
_cell_volume 2710.7(8)
_computing_cell_refinement 'CAD-4 EXPRESS'
_computing_data_collection 'CAD-4 EXPRESS (Enraf-Nonius, 1993)'
_computing_data_reduction 'MolEN (Fair, 1990)'
_computing_molecular_graphics 'ORTEPII (Johnson, 1976)'
_computing_publication_material SHELXL93
_computing_structure_refinement 'SHELXL93 (Sheldrick, 1993)'
_computing_structure_solution 'SHELXS86 (Sheldrick, 1985)'
_diffrn_ambient_temperature 293(2)
_diffrn_measurement_device 'Enraf-Nonius CAD-4'
_diffrn_measurement_method \w/2\q
_diffrn_radiation_monochromator graphite
_diffrn_radiation_source 'fine-focus sealed tube'
_diffrn_radiation_type MoK\a
_diffrn_radiation_wavelength 0.71070
_diffrn_reflns_av_R_equivalents 0.009
_diffrn_reflns_av_sigmaI/netI 0.0191
_diffrn_reflns_limit_h_max 21
_diffrn_reflns_limit_h_min -21
_diffrn_reflns_limit_k_max 0
_diffrn_reflns_limit_k_min -13
_diffrn_reflns_limit_l_max 0
_diffrn_reflns_limit_l_min -19
_diffrn_reflns_number 2564
_diffrn_reflns_theta_max 26.58
_diffrn_reflns_theta_min 2.38
_diffrn_standards_decay_% 0.628
_diffrn_standards_interval_time 120
_diffrn_standards_number 3
_exptl_absorpt_coefficient_mu 0.26
_exptl_absorpt_correction_T_max 0.949
_exptl_absorpt_correction_T_min 0.943
_exptl_absorpt_correction_type '\y scans (North, Phillips & Mathews, 1968)'
_exptl_crystal_colour Orange
_exptl_crystal_density_diffrn 1.501
_exptl_crystal_density_meas ?
_exptl_crystal_description prismatic
_exptl_crystal_F_000 1264
_exptl_crystal_size_max 0.4
_exptl_crystal_size_mid 0.2
_exptl_crystal_size_min 0.2
_refine_diff_density_max 0.23
_refine_diff_density_min -0.18
_refine_ls_extinction_coef 0.00065(11)
_refine_ls_extinction_method SHELXL
_refine_ls_goodness_of_fit_all 0.973
_refine_ls_goodness_of_fit_obs 1.013
_refine_ls_hydrogen_treatment 'H atoms: see below'
_refine_ls_matrix_type full
_refine_ls_number_parameters 241
_refine_ls_number_reflns 2462
_refine_ls_number_restraints 0
_refine_ls_restrained_S_all 0.973
_refine_ls_restrained_S_obs 1.013
_refine_ls_R_factor_all 0.0459
_refine_ls_R_factor_obs .0347
_refine_ls_shift/esd_max 0.005
_refine_ls_shift/esd_mean 0.000
_refine_ls_structure_factor_coef Fsqd
_refine_ls_weighting_details 'w = 1/[\s^2^(Fo^2^)+(0.0238P)^2^+2.7183P] where P = (Fo^2^+2Fc^2^)/3'
_refine_ls_weighting_scheme calc
_refine_ls_wR_factor_all 0.0771
_refine_ls_wR_factor_obs .0730
_reflns_number_observed 2075
_reflns_number_total 2462
_reflns_observed_criterion >2sigma(I)
_cod_data_source_file fr1057.cif
_cod_data_source_block nk44
_cod_depositor_comments
;
The following automatic conversions were performed:

'_exptl_crystal_density_meas' value 'not measured' was changed to '?'
- the value is perceived as not measured.

Automatic conversion script
Id: cif_fix_values 3008 2015-01-20 13:52:24Z robertas 

The following automatic conversions were performed:

'_refine_ls_weighting_scheme' value 'calc w =
1/[\s^2^(Fo^2^)+(0.0238P)^2^+2.7183P] where P = (Fo^2^+2Fc^2^)/3' was
changed to 'calc'. New tag '_refine_ls_weighting_details' was
created. The value of the new tag was set to 'w =
1/[\s^2^(Fo^2^)+(0.0238P)^2^+2.7183P] where P = (Fo^2^+2Fc^2^)/3'.

Automatic conversion script
Id: cif_fix_values 3143 2015-03-26 13:38:13Z robertas 
;
_cod_original_sg_symbol_H-M 'C 2/c'
_cod_database_code 2007171

loop_
_symmetry_equiv_pos_as_xyz
'x, y, z'
'-x, y, -z+1/2'
'x+1/2, y+1/2, z'
'-x+1/2, y+1/2, -z+1/2'
'-x, -y, -z'
'x, -y, z-1/2'
'-x+1/2, -y+1/2, -z'
'x+1/2, -y+1/2, z-1/2'

loop_
_atom_site_aniso_label
_atom_site_aniso_U_11
_atom_site_aniso_U_22
_atom_site_aniso_U_33
_atom_site_aniso_U_12
_atom_site_aniso_U_13
_atom_site_aniso_U_23
S1 .0638(3) .0427(3) .0677(3) -.0012(2) .0205(3) -.0011(2)
O1A .102(9) .069(5) .121(9) .011(6) .022(8) -.031(5)
O1B .115(10) .050(3) .141(11) .000(4) .051(9) -.006(4)
O2 .0879(12) .0994(14) .1110(15) .0270(11) .0393(11) -.0248(12)
O3 .0818(11) .0595(9) .0418(8) -.0091(8) .0124(7) -.0032(7)
O4 .0465(7) .0609(8) .0672(9) -.0086(7) .0176(6) .0065(7)
N1 .0740(14) .0671(13) .0836(15) .0138(11) .0183(12) -.0126(12)
N2 .0470(8) .0417(8) .0443(9) .0010(7) .0110(7) .0084(7)
N3 .0472(8) .0438(8) .0502(9) -.0076(7) .0113(7) .0045(7)
N4 .0465(8) .0412(8) .0418(8) -.0022(6) .0080(7) .0028(6)
C1 .0376(9) .0484(10) .0385(9) -.0027(8) .0034(7) .0057(8)
C2 .0369(9) .0466(9) .0381(9) -.0014(8) .0060(7) .0030(8)
C3 .0443(10) .0468(11) .0482(11) -.0006(8) .0047(8) .0036(9)
C4 .0487(10) .0567(12) .0500(11) .0111(9) .0059(9) -.0023(9)
C5 .0441(11) .0727(14) .0485(12) .0085(10) .0131(9) .0039(10)
C6 .0465(11) .0599(12) .0507(12) -.0031(9) .0140(9) .0119(10)
C7 .0601(13) .0521(12) .0559(13) -.0178(10) .0072(10) .0039(11)
C8 .0579(11) .0383(10) .0396(10) -.0058(8) .0055(8) .0017(8)
C9 .0563(10) .0388(9) .0387(10) .0007(8) .0042(8) .0000(8)
C10 .0650(13) .0414(11) .0670(14) .0049(10) .0016(11) .0003(10)
C11 .0576(13) .0598(14) .077(2) .0175(11) .0044(11) -.0093(12)
C12 .0545(12) .0651(14) .0610(13) .0025(11) .0099(10) -.0015(11)

loop_
_atom_site_label
_atom_site_fract_x
_atom_site_fract_y
_atom_site_fract_z
_atom_site_U_iso_or_equiv
_atom_site_thermal_displace_type
_atom_site_calc_flag
_atom_site_refinement_flags
_atom_site_occupancy
_atom_site_disorder_group
_atom_site_type_symbol
S1 .18514(3) .13764(5) .55939(4) .0574(2) Uani d . 1 . S
O1A -.088(2) .7015(19) .743(2) .097(4) Uani d P .43(8) 1 O
O1B -.114(2) .7087(11) .715(3) .100(6) Uani d P .57(8) 2 O
O2 -.19182(11) .6249(2) .80233(13) .0981(6) Uani d . 1 . O
O3 -.01764(9) .29261(14) .49004(9) .0607(4) Uani d . 1 . O
O4 .06384(7) .41973(13) .55953(9) .0577(4) Uani d . 1 . O
N1 -.13928(13) .6158(2) .75151(15) .0744(6) Uani d . 1 . N
N2 .00476(9) .35404(14) .55485(10) .0440(3) Uani d . 1 . N
N3 -.05425(9) .12396(14) .64379(10) .0467(4) Uani d . 1 . N
N4 .02153(8) .11635(13) .61941(9) .0430(4) Uani d . 1 . N
C1 -.07875(10) .2453(2) .66360(11) .0415(4) Uani d . 1 . C
C2 -.04567(9) .3568(2) .63006(11) .0404(4) Uani d . 1 . C
C3 -.06333(11) .4770(2) .65928(13) .0463(4) Uani d . 1 . C
C4 -.11936(11) .4889(2) .72065(13) .0517(5) Uani d . 1 . C
C5 -.15749(11) .3834(2) .75090(14) .0547(5) Uani d . 1 . C
C6 -.13727(11) .2644(2) .72365(13) .0519(5) Uani d . 1 . C
C7 -.10158(14) .0106(2) .6570(2) .0559(5) Uani d . 1 . C
C8 .05237(11) .0074(2) .60498(12) .0451(4) Uani d . 1 . C
C9 .13191(11) .0017(2) .57881(12) .0445(4) Uani d . 1 . C
C10 .17475(13) -.1051(2) .5627(2) .0579(5) Uani d . 1 . C
C11 .24959(13) -.0762(2) .5345(2) .0646(6) Uani d . 1 . C
C12 .26335(13) .0491(2) .52966(15) .0599(5) Uani d . 1 . C
H3 -.0418(10) .5456(18) .6373(12) .047(5) Uiso d . 1 . H
H5 -.1967(12) .394(2) .7931(14) .069(6) Uiso d . 1 . H
H6 -.1595(11) .197(2) .7456(13) .056(6) Uiso d . 1 . H
H7A -.0982(12) -.050(2) .6083(15) .072(7) Uiso d . 1 . H
H7B -.0799(13) -.038(2) .7091(16) .082(8) Uiso d . 1 . H
H7C -.1556(14) .037(2) .6575(15) .078(7) Uiso d . 1 . H
H8 .0260(10) -.0695(18) .6100(11) .045(5) Uiso d . 1 . H
H10 .1548(12) -.182(2) .5711(14) .061(6) Uiso d . 1 . H
H11 .2850(13) -.138(2) .5226(15) .077(7) Uiso d . 1 . H
H12 .3093(13) .093(2) .5157(14) .070(7) Uiso d . 1 . H

loop_
_atom_type_symbol
_atom_type_description
_atom_type_scat_dispersion_real
_atom_type_scat_dispersion_imag
_atom_type_scat_source
C C 0.0033 0.0016 'International Tables Vol C Tables 4.2.6.8 and 6.1.1.4'
H H 0.0000 0.0000 'International Tables Vol C Tables 4.2.6.8 and 6.1.1.4'
N N 0.0061 0.0033 'International Tables Vol C Tables 4.2.6.8 and 6.1.1.4'
O O 0.0106 0.0060 'International Tables Vol C Tables 4.2.6.8 and 6.1.1.4'
S S 0.1246 0.1234 'International Tables Vol C Tables 4.2.6.8 and 6.1.1.4'

loop_
_geom_angle_atom_site_label_1
_geom_angle_atom_site_label_2
_geom_angle_atom_site_label_3
_geom_angle
_geom_angle_publ_flag
C12 S1 C9 91.63(11) yes
O1B N1 O2 121.2(7) yes
O2 N1 O1A 123.6(8) yes
O1B N1 C4 119.4(6) ?
O2 N1 C4 118.0(2) ?
O1A N1 C4 115.5(11) ?
O3 N2 O4 124.3(2) yes
O3 N2 C2 117.82(15) ?
O4 N2 C2 117.7(2) ?
N4 N3 C1 114.69(14) yes
N4 N3 C7 122.2(2) yes
C1 N3 C7 122.8(2) ?
C8 N4 N3 120.24(15) yes
N3 C1 C2 123.5(2) ?
N3 C1 C6 120.7(2) ?
C2 C1 C6 115.7(2) ?
C3 C2 C1 122.8(2) ?
C3 C2 N2 114.8(2) ?
C1 C2 N2 122.1(2) ?
C2 C3 C4 118.4(2) ?
C2 C3 H3 121.2(12) ?
C4 C3 H3 120.3(12) ?
C5 C4 C3 121.0(2) ?
C5 C4 N1 120.0(2) ?
C3 C4 N1 119.0(2) ?
C6 C5 C4 119.8(2) ?
C6 C5 H5 120.2(13) ?
C4 C5 H5 119.9(13) ?
C5 C6 C1 122.0(2) ?
C5 C6 H6 119.7(13) ?
C1 C6 H6 118.3(13) ?
N3 C7 H7A 111.3(13) ?
N3 C7 H7B 109.9(14) ?
H7A C7 H7B 103.7(19) ?
N3 C7 H7C 108.2(14) ?
H7A C7 H7C 106.8(19) ?
H7B C7 H7C 116.9(19) ?
N4 C8 C9 119.3(2) yes
N4 C8 H8 123.4(11) ?
C9 C8 H8 117.3(11) ?
C10 C9 C8 127.5(2) ?
C10 C9 S1 110.4(2) yes
C8 C9 S1 122.02(14) ?
C9 C10 C11 112.8(2) ?
C9 C10 H10 120.0(14) ?
C11 C10 H10 127.2(13) ?
C12 C11 C10 113.2(2) ?
C12 C11 H11 124.2(15) ?
C10 C11 H11 122.6(15) ?
C11 C12 S1 111.9(2) yes
C11 C12 H12 130.1(13) ?
S1 C12 H12 117.9(13) ?

loop_
_geom_bond_atom_site_label_1
_geom_bond_atom_site_label_2
_geom_bond_site_symmetry_2
_geom_bond_distance
_geom_bond_publ_flag
S1 C12 . 1.709(2) yes
S1 C9 . 1.722(2) yes
O1A N1 . 1.27(2) yes
O1B N1 . 1.207(13) yes
O2 N1 . 1.222(2) yes
O3 N2 . 1.218(2) yes
O4 N2 . 1.220(2) yes
N1 C4 . 1.453(3) yes
N2 C2 . 1.471(2) yes
N3 N4 . 1.371(2) yes
N3 C1 . 1.375(2) yes
N3 C7 . 1.455(2) yes
N4 C8 . 1.279(2) yes
C1 C2 . 1.404(2) ?
C1 C6 . 1.407(3) ?
C2 C3 . 1.372(3) ?
C3 C4 . 1.381(3) ?
C3 H3 . .88(2) ?
C4 C5 . 1.374(3) ?
C5 C6 . 1.361(3) ?
C5 H5 . .96(2) ?
C6 H6 . .88(2) ?
C7 H7A . .98(2) ?
C7 H7B . .99(2) ?
C7 H7C . .96(2) ?
C8 C9 . 1.441(3) yes
C8 H8 . .93(2) ?
C9 C10 . 1.364(3) yes
C10 C11 . 1.406(3) yes
C10 H10 . .88(2) ?
C11 C12 . 1.334(3) yes
C11 H11 . .91(2) ?
C12 H12 . .95(2) ?

loop_
_geom_torsion_atom_site_label_1
_geom_torsion_atom_site_label_2
_geom_torsion_atom_site_label_3
_geom_torsion_atom_site_label_4
_geom_torsion
_geom_torsion_publ_flag
C1 N3 N4 C8 175.5(2) yes
C7 N3 N4 C8 2.0(3) ?
N4 N3 C1 C2 24.8(2) yes
C7 N3 C1 C2 -161.8(2) ?
N4 N3 C1 C6 -152.0(2) ?
C7 N3 C1 C6 21.5(3) ?
N3 C1 C2 C3 -171.1(2) ?
C6 C1 C2 C3 5.8(3) ?
N3 C1 C2 N2 15.0(3) ?
C6 C1 C2 N2 -168.1(2) ?
O3 N2 C2 C3 -127.0(2) ?
O4 N2 C2 C3 48.6(2) ?
O3 N2 C2 C1 47.4(2) ?
O4 N2 C2 C1 -137.0(2) ?
C1 C2 C3 C4 -3.8(3) ?
N2 C2 C3 C4 170.6(2) ?
C2 C3 C4 C5 -1.0(3) ?
C2 C3 C4 N1 -179.3(2) yes
O1B N1 C4 C5 -169.(3) ?
O2 N1 C4 C5 -2.1(3) ?
O1A N1 C4 C5 160.(2) ?
O1B N1 C4 C3 9.(3) ?
O2 N1 C4 C3 176.3(2) ?
O1A N1 C4 C3 -22.(2) ?
C3 C4 C5 C6 3.4(3) ?
N1 C4 C5 C6 -178.3(2) ?
C4 C5 C6 C1 -1.1(3) ?
N3 C1 C6 C5 173.7(2) ?
C2 C1 C6 C5 -3.3(3) ?
N3 N4 C8 C9 179.6(2) yes
N4 C8 C9 C10 178.4(2) ?
N4 C8 C9 S1 -4.2(3) yes
C12 S1 C9 C10 0.3(2) ?
C12 S1 C9 C8 -177.5(2) ?
C8 C9 C10 C11 177.3(2) ?
S1 C9 C10 C11 -0.3(2) ?
C9 C10 C11 C12 0.2(3) ?
C10 C11 C12 S1 0.0(3) yes
C9 S1 C12 C11 -0.2(2) ?
